data_7128281
loop_
_publ_author_name
'Deng, Yongming'
'Zhang, Jason'
'Bankhead, Bradley'
'Markham, Jonathan P.'
'Zeller, Matthias'

_publ_section_title
;
 Photoinduced oxidative cyclopropanation of ene-ynamides: synthesis of
 3-aza[<i>n</i>.1.0]bicycles <i>via</i> vinyl radicals.
;
_journal_issue 43
_journal_name_full 'Chemical communications (Cambridge, England)'
_journal_page_first 5254
_journal_page_last 5257
_journal_paper_doi 10.1039/d1cc02016a
_journal_volume 57
_journal_year 2021
_chemical_formula_sum 'C19 H18 Cl N O3 S'
_chemical_formula_weight 375.85
_space_group_crystal_system triclinic
_space_group_IT_number 2
_space_group_name_Hall '-P 1'
_space_group_name_H-M_alt 'P -1'
_atom_sites_solution_hydrogens geom
_atom_sites_solution_primary direct
_atom_sites_solution_secondary difmap
_audit_block_doi 10.5517/ccdc.csd.cc278tt5
_audit_creation_method SHELXL-2018/3
_audit_update_record
;
2021-02-20 deposited with the CCDC.	2021-05-05 downloaded from the CCDC.
;
_cell_angle_alpha 86.8683(17)
_cell_angle_beta 89.7811(17)
_cell_angle_gamma 89.8515(18)
_cell_formula_units_Z 4
_cell_length_a 5.6716(2)
_cell_length_b 13.8410(6)
_cell_length_c 22.4239(9)
_cell_measurement_reflns_used 9877
_cell_measurement_temperature 150(2)
_cell_measurement_theta_max 79.4475
_cell_measurement_theta_min 3.9486
_cell_volume 1757.64(12)
_computing_cell_refinement 'SAINT V8.40A (Bruker, 2019)'
_computing_data_collection 'Apex3 v2019.1-0 (Bruker, 2019)'
_computing_data_reduction 'SAINT V8.40A (Bruker, 2019)'
_computing_structure_refinement
;  
SHELXL-2018/3 (Sheldrick, 2015, 2018), 
SHELXLE Rev1149 (H\"ubschle et al., 2011)
;
_computing_structure_solution 'SHELXS-97 (Sheldrick, 2008)'
_diffrn_ambient_temperature 150(2)
_diffrn_detector_area_resol_mean 7.4074
_diffrn_measured_fraction_theta_full 0.990
_diffrn_measured_fraction_theta_max 0.923
_diffrn_measurement_device_type
;
Bruker AXS D8 Quest diffractometer with PhotonIII_C14 charge-integrating and 
photon counting pixel array detector
;
_diffrn_measurement_method 'omega and phi scans'
_diffrn_radiation_monochromator 'laterally graded multilayer (Goebel) mirror'
_diffrn_radiation_type CuK\a
_diffrn_radiation_wavelength 1.54178
_diffrn_reflns_av_R_equivalents 0.0340
_diffrn_reflns_av_unetI/netI 0.0330
_diffrn_reflns_Laue_measured_fraction_full 0.990
_diffrn_reflns_Laue_measured_fraction_max 0.923
_diffrn_reflns_limit_h_max 6
_diffrn_reflns_limit_h_min -6
_diffrn_reflns_limit_k_max 17
_diffrn_reflns_limit_k_min -16
_diffrn_reflns_limit_l_max 28
_diffrn_reflns_limit_l_min -28
_diffrn_reflns_number 19757
_diffrn_reflns_point_group_measured_fraction_full 0.990
_diffrn_reflns_point_group_measured_fraction_max 0.923
_diffrn_reflns_theta_full 67.679
_diffrn_reflns_theta_max 79.454
_diffrn_reflns_theta_min 1.973
_diffrn_source 'I-mu-S microsource X-ray tube'
_diffrn_source_current '1.0 mA'
_diffrn_source_voltage '50 kV'
_exptl_absorpt_coefficient_mu 3.189
_exptl_absorpt_correction_T_max 0.7543
_exptl_absorpt_correction_T_min 0.5835
_exptl_absorpt_correction_type multi-scan
_exptl_absorpt_process_details
;
 SADABS 2016/2: Krause, L., Herbst-Irmer, R., Sheldrick G.M. & Stalke D.,
 J. Appl. Cryst. 48 (2015) 3-10
;
_exptl_crystal_colour colourless
_exptl_crystal_density_diffrn 1.420
_exptl_crystal_description plate
_exptl_crystal_F_000 784
_exptl_crystal_size_max 0.260
_exptl_crystal_size_mid 0.230
_exptl_crystal_size_min 0.120
_refine_diff_density_max 0.262
_refine_diff_density_min -0.414
_refine_diff_density_rms 0.048
_refine_ls_extinction_method none
_refine_ls_goodness_of_fit_ref 1.135
_refine_ls_hydrogen_treatment constr
_refine_ls_matrix_type full
_refine_ls_number_parameters 521
_refine_ls_number_reflns 7045
_refine_ls_number_restraints 221
_refine_ls_restrained_S_all 1.125
_refine_ls_R_factor_all 0.0482
_refine_ls_R_factor_gt 0.0425
_refine_ls_shift/su_max 0.000
_refine_ls_shift/su_mean 0.000
_refine_ls_structure_factor_coef Fsqd
_refine_ls_weighting_details 'w=1/[\s^2^(Fo^2^)+(0.0172P)^2^+1.6683P] where P=(Fo^2^+2Fc^2^)/3'
_refine_ls_weighting_scheme calc
_refine_ls_wR_factor_gt 0.0948
_refine_ls_wR_factor_ref 0.0978
_reflns_Friedel_coverage 0.000
_reflns_number_gt 6233
_reflns_number_total 7045
_reflns_threshold_expression 'I > 2\s(I)'
_cod_data_source_file d1cc02016a2.cif
_cod_data_source_block YMD_58F_0m
_cod_depositor_comments 'Adding full bibliography for 7128279--7128281.cif.'
_cod_database_code 7128281
_shelx_shelxl_version_number 2018/3
_shelx_space_group_comment
;
The symmetry employed for this shelxl refinement is uniquely defined
by the following loop, which should always be used as a source of
symmetry information in preference to the above space-group names.
They are only intended as comments.
;
_shelx_estimated_absorpt_t_min 0.491
_shelx_estimated_absorpt_t_max 0.701

loop_
_space_group_symop_operation_xyz
'x, y, z'
'-x, -y, -z'

loop_
_atom_site_label
_atom_site_type_symbol
_atom_site_fract_x
_atom_site_fract_y
_atom_site_fract_z
_atom_site_U_iso_or_equiv
_atom_site_adp_type
_atom_site_occupancy
_atom_site_site_symmetry_order
_atom_site_calc_flag
_atom_site_refinement_flags_posn
_atom_site_refinement_flags_adp
_atom_site_refinement_flags_occupancy
_atom_site_disorder_assembly
_atom_site_disorder_group
Cl1A Cl -0.27691(17) 0.93959(6) 0.03363(4) 0.0348(2) Uani 1 1 d . . . . .
S1A S 0.61546(17) 0.60608(6) 0.32269(4) 0.0320(2) Uani 1 1 d . . . . .
O1A O 0.4129(4) 0.73260(15) 0.23465(10) 0.0278(5) Uani 1 1 d . . . . .
O2A O 0.8257(5) 0.6467(2) 0.29635(11) 0.0391(6) Uani 1 1 d . . . . .
O3A O 0.6357(6) 0.51988(19) 0.36074(11) 0.0450(7) Uani 1 1 d . . . . .
N1A N 0.4303(6) 0.57608(19) 0.26869(12) 0.0298(6) Uani 1 1 d . . . . .
C1A C 0.3664(6) 0.6486(2) 0.22646(13) 0.0230(6) Uani 1 1 d . . . . .
C2A C 0.2424(6) 0.6203(2) 0.17194(13) 0.0240(6) Uani 1 1 d . . . . .
C3A C 0.1318(9) 0.5196(2) 0.17451(19) 0.0452(10) Uani 1 1 d . . . . .
H3A H -0.015720 0.513629 0.150733 0.054 Uiso 1 1 calc R U . . .
C4A C 0.1357(9) 0.4628(2) 0.2334(2) 0.0479(11) Uani 1 1 d . . . . .
H4AA H 0.106403 0.393725 0.226735 0.058 Uiso 1 1 calc R U . . .
H4AB H 0.006976 0.485826 0.259025 0.058 Uiso 1 1 calc R U . . .
C5A C 0.3673(8) 0.4718(2) 0.26544(17) 0.0387(9) Uani 1 1 d . . . . .
H5AA H 0.354644 0.441266 0.306283 0.046 Uiso 1 1 calc R U . . .
H5AB H 0.492500 0.437854 0.243856 0.046 Uiso 1 1 calc R U . . .
C6A C 0.3520(9) 0.5389(3) 0.13860(16) 0.0495(12) Uani 1 1 d . . . . .
H6AA H 0.338260 0.542071 0.094536 0.059 Uiso 1 1 calc R U . . .
H6AB H 0.501151 0.510383 0.154255 0.059 Uiso 1 1 calc R U . . .
C7A C 0.1204(6) 0.7010(2) 0.13706(13) 0.0230(6) Uani 1 1 d . . . . .
C8A C -0.0936(7) 0.7374(2) 0.15828(15) 0.0300(7) Uani 1 1 d . . . . .
H8A H -0.156520 0.711564 0.195101 0.036 Uiso 1 1 calc R U . . .
C9A C -0.2136(7) 0.8096(2) 0.12669(15) 0.0301(7) Uani 1 1 d . . . . .
H9A H -0.359025 0.833067 0.141396 0.036 Uiso 1 1 calc R U . . .
C10A C -0.1216(6) 0.8479(2) 0.07341(14) 0.0251(7) Uani 1 1 d . . . . .
C11A C 0.0904(6) 0.8150(2) 0.05135(14) 0.0277(7) Uani 1 1 d . . . . .
H11A H 0.152851 0.842206 0.014830 0.033 Uiso 1 1 calc R U . . .
C12A C 0.2100(6) 0.7420(2) 0.08322(13) 0.0258(7) Uani 1 1 d . . . . .
H12A H 0.355767 0.719229 0.068284 0.031 Uiso 1 1 calc R U . . .
C13A C 0.4691(7) 0.6945(3) 0.36245(13) 0.0289(7) Uani 1 1 d . . . . .
C14A C 0.5770(7) 0.7838(3) 0.36759(15) 0.0323(8) Uani 1 1 d . . . . .
H14A H 0.718271 0.799602 0.346390 0.039 Uiso 1 1 calc R U . . .
C15A C 0.4734(8) 0.8490(3) 0.40437(15) 0.0367(9) Uani 1 1 d . . . . .
H15A H 0.546631 0.909828 0.408642 0.044 Uiso 1 1 calc R U . . .
C16A C 0.2650(7) 0.8278(3) 0.43527(14) 0.0337(8) Uani 1 1 d . . . . .
C17A C 0.1580(7) 0.7382(3) 0.42818(15) 0.0365(8) Uani 1 1 d . . . . .
H17A H 0.013825 0.722959 0.448203 0.044 Uiso 1 1 calc R U . . .
C18A C 0.2611(7) 0.6715(3) 0.39212(15) 0.0327(8) Uani 1 1 d . . . . .
H18A H 0.189184 0.610351 0.387850 0.039 Uiso 1 1 calc R U . . .
C19A C 0.1542(9) 0.8985(3) 0.47557(17) 0.0479(11) Uani 1 1 d . . . . .
H19A H 0.065741 0.947385 0.451506 0.072 Uiso 1 1 calc R U . . .
H19B H 0.277721 0.930269 0.497815 0.072 Uiso 1 1 calc R U . . .
H19C H 0.046948 0.864093 0.503671 0.072 Uiso 1 1 calc R U . . .
S1B S -0.11101(18) 0.10616(6) 0.32392(4) 0.0324(2) Uani 1 1 d . . . . .
O1B O 0.0930(5) 0.23111(16) 0.23595(10) 0.0345(6) Uani 1 1 d . . . . .
O2B O -0.3199(5) 0.14753(19) 0.29845(11) 0.0387(6) Uani 1 1 d . . . . .
O3B O -0.1338(6) 0.02030(19) 0.36255(11) 0.0488(8) Uani 1 1 d . . . . .
N1B N 0.0743(6) 0.07400(19) 0.26988(12) 0.0302(6) Uani 1 1 d D U . . .
C1B C 0.1457(7) 0.1477(2) 0.22795(14) 0.0291(7) Uani 1 1 d D U . . .
C2B C 0.2693(10) 0.1196(3) 0.1729(2) 0.0343(12) Uani 0.845(5) 1 d D U P A 1
C3B C 0.3756(12) 0.0199(3) 0.1747(2) 0.0446(12) Uani 0.845(5) 1 d D U P A 1
H3B H 0.523262 0.013477 0.150662 0.054 Uiso 0.845(5) 1 calc R U P A 1
C4B C 0.3721(11) -0.0372(3) 0.2342(2) 0.0479(12) Uani 0.845(5) 1 d D U P A 1
H4BA H 0.404484 -0.106134 0.227641 0.057 Uiso 0.845(5) 1 calc R U P A 1
H4BB H 0.499296 -0.013412 0.259696 0.057 Uiso 0.845(5) 1 calc R U P A 1
C5B C 0.1408(12) -0.0293(3) 0.2663(2) 0.0400(13) Uani 0.845(5) 1 d D U P A 1
H5BA H 0.017155 -0.063674 0.244786 0.048 Uiso 0.845(5) 1 calc R U P A 1
H5BB H 0.153807 -0.060102 0.307102 0.048 Uiso 0.845(5) 1 calc R U P A 1
C6B C 0.1609(12) 0.0363(3) 0.1399(2) 0.0472(12) Uani 0.845(5) 1 d D U P A 1
H6BA H 0.012833 0.007423 0.156041 0.057 Uiso 0.845(5) 1 calc R U P A 1
H6BB H 0.174864 0.038697 0.095811 0.057 Uiso 0.845(5) 1 calc R U P A 1
C7B C 0.3882(12) 0.2020(3) 0.1379(2) 0.0293(11) Uani 0.845(5) 1 d D . P A 1
C8B C 0.5935(11) 0.2389(4) 0.1601(3) 0.0298(13) Uani 0.845(5) 1 d D . P A 1
H8B H 0.651920 0.214262 0.197541 0.036 Uiso 0.845(5) 1 calc R U P A 1
C9B C 0.7163(14) 0.3119(6) 0.1281(3) 0.0281(13) Uani 0.845(5) 1 d D . P A 1
H9B H 0.858624 0.336952 0.143239 0.034 Uiso 0.845(5) 1 calc R U P A 1
C10B C 0.6263(15) 0.3471(6) 0.0739(4) 0.0251(8) Uani 0.845(5) 1 d D . P A 1
C11B C 0.4171(13) 0.3134(7) 0.0515(3) 0.0295(11) Uani 0.845(5) 1 d D . P A 1
H11B H 0.354293 0.340030 0.014910 0.035 Uiso 0.845(5) 1 calc R U P A 1
C12B C 0.3010(14) 0.2390(6) 0.0843(3) 0.0323(11) Uani 0.845(5) 1 d D . P A 1
H12B H 0.159105 0.213496 0.069215 0.039 Uiso 0.845(5) 1 calc R U P A 1
Cl1B Cl 0.7807(4) 0.4383(2) 0.03370(14) 0.0323(4) Uani 0.845(5) 1 d D . P A 1
C13B C 0.0343(7) 0.1946(2) 0.36349(13) 0.0279(7) Uani 1 1 d . . . . .
C14B C -0.0705(7) 0.2837(3) 0.36839(15) 0.0340(8) Uani 1 1 d . . . . .
H14B H -0.211343 0.299738 0.347243 0.041 Uiso 1 1 calc R U . . .
C15B C 0.0325(7) 0.3499(3) 0.40468(15) 0.0345(8) Uani 1 1 d . . . . .
H15B H -0.039014 0.411401 0.408607 0.041 Uiso 1 1 calc R U . . .
C16B C 0.2384(7) 0.3269(3) 0.43511(14) 0.0326(8) Uani 1 1 d . . . . .
C17B C 0.3412(7) 0.2383(3) 0.42810(16) 0.0362(8) Uani 1 1 d . . . . .
H17B H 0.484705 0.223262 0.448286 0.043 Uiso 1 1 calc R U . . .
C18B C 0.2435(7) 0.1703(3) 0.39276(15) 0.0343(8) Uani 1 1 d . . . . .
H18B H 0.316655 0.109170 0.388614 0.041 Uiso 1 1 calc R U . . .
C19B C 0.3464(9) 0.3994(3) 0.47493(16) 0.0463(10) Uani 1 1 d . . . . .
H19D H 0.511842 0.409878 0.463676 0.069 Uiso 1 1 calc R U . . .
H19E H 0.337204 0.374520 0.516639 0.069 Uiso 1 1 calc R U . . .
H19F H 0.260118 0.460768 0.470303 0.069 Uiso 1 1 calc R U . . .
C2D C 0.324(4) 0.1120(12) 0.1834(10) 0.038(2) Uani 0.155(5) 1 d D U P A 2
C3D C 0.288(5) 0.0141(15) 0.1585(10) 0.040(2) Uani 0.155(5) 1 d D U P A 2
H3D H 0.303772 0.009393 0.114329 0.048 Uiso 0.155(5) 1 calc R U P A 2
C4D C 0.103(4) -0.0478(13) 0.1907(8) 0.044(2) Uani 0.155(5) 1 d D U P A 2
H4DA H -0.052902 -0.033208 0.172658 0.052 Uiso 0.155(5) 1 calc R U P A 2
H4DB H 0.138673 -0.116863 0.185325 0.052 Uiso 0.155(5) 1 calc R U P A 2
C5D C 0.092(7) -0.0311(13) 0.2563(10) 0.039(3) Uani 0.155(5) 1 d D U P A 2
H5DA H 0.235376 -0.058971 0.275717 0.047 Uiso 0.155(5) 1 calc R U P A 2
H5DB H -0.045809 -0.065837 0.273960 0.047 Uiso 0.155(5) 1 calc R U P A 2
C6D C 0.507(4) 0.0277(13) 0.1929(10) 0.042(3) Uani 0.155(5) 1 d D U P A 2
H6DA H 0.657281 0.032886 0.170612 0.051 Uiso 0.155(5) 1 calc R U P A 2
H6DB H 0.517501 -0.004908 0.233252 0.051 Uiso 0.155(5) 1 calc R U P A 2
C7D C 0.418(6) 0.1946(13) 0.1428(12) 0.0293(11) Uani 0.155(5) 1 d D . P A 2
C8D C 0.636(6) 0.231(3) 0.1557(17) 0.0298(13) Uani 0.155(5) 1 d D . P A 2
H8D H 0.720666 0.203943 0.189066 0.036 Uiso 0.155(5) 1 calc R U P A 2
C9D C 0.736(8) 0.307(3) 0.1213(19) 0.0281(13) Uani 0.155(5) 1 d D . P A 2
H9D H 0.884484 0.332955 0.131198 0.034 Uiso 0.155(5) 1 calc R U P A 2
C10D C 0.611(8) 0.344(3) 0.072(2) 0.0251(8) Uani 0.155(5) 1 d D . P A 2
C11D C 0.391(8) 0.309(4) 0.058(2) 0.0295(11) Uani 0.155(5) 1 d D . P A 2
H11D H 0.305343 0.336343 0.025244 0.035 Uiso 0.155(5) 1 calc R U P A 2
C12D C 0.298(8) 0.234(3) 0.0945(18) 0.0323(11) Uani 0.155(5) 1 d D . P A 2
H12D H 0.147774 0.208455 0.085368 0.039 Uiso 0.155(5) 1 calc R U P A 2
Cl1D Cl 0.737(3) 0.4395(14) 0.0287(9) 0.0323(4) Uani 0.155(5) 1 d D . P A 2

loop_
_atom_site_aniso_label
_atom_site_aniso_U_11
_atom_site_aniso_U_22
_atom_site_aniso_U_33
_atom_site_aniso_U_23
_atom_site_aniso_U_13
_atom_site_aniso_U_12
Cl1A 0.0389(5) 0.0337(4) 0.0309(4) 0.0068(3) -0.0068(4) 0.0076(4)
S1A 0.0360(5) 0.0378(5) 0.0215(4) 0.0038(3) -0.0033(3) 0.0107(4)
O1A 0.0345(14) 0.0209(11) 0.0275(11) 0.0024(8) -0.0022(10) -0.0037(10)
O2A 0.0286(14) 0.0592(17) 0.0294(12) -0.0008(11) -0.0024(11) 0.0082(13)
O3A 0.0597(19) 0.0445(15) 0.0293(13) 0.0104(11) -0.0055(13) 0.0214(14)
N1A 0.0429(18) 0.0195(13) 0.0266(13) 0.0026(10) -0.0065(13) 0.0020(12)
C1A 0.0209(16) 0.0247(15) 0.0232(14) 0.0015(11) 0.0041(13) 0.0035(12)
C2A 0.0291(17) 0.0199(14) 0.0231(14) -0.0036(11) 0.0003(13) 0.0058(13)
C3A 0.061(3) 0.0166(15) 0.059(2) -0.0103(15) -0.025(2) 0.0035(17)
C4A 0.064(3) 0.0134(15) 0.067(3) 0.0012(15) -0.014(2) -0.0041(17)
C5A 0.058(3) 0.0193(16) 0.0379(19) 0.0062(13) -0.0016(18) 0.0065(16)
C6A 0.082(3) 0.043(2) 0.0249(17) -0.0131(15) -0.0120(19) 0.038(2)
C7A 0.0249(17) 0.0206(14) 0.0238(14) -0.0050(11) -0.0021(13) 0.0031(13)
C8A 0.032(2) 0.0294(17) 0.0279(16) 0.0029(13) 0.0073(15) 0.0036(15)
C9A 0.0292(19) 0.0299(17) 0.0308(17) 0.0015(13) 0.0033(15) 0.0049(15)
C10A 0.0299(18) 0.0216(15) 0.0237(15) 0.0003(12) -0.0059(14) 0.0008(13)
C11A 0.0295(19) 0.0321(17) 0.0210(15) 0.0029(12) 0.0016(14) -0.0021(14)
C12A 0.0240(17) 0.0327(17) 0.0207(14) -0.0008(12) 0.0030(13) 0.0029(13)
C13A 0.0313(19) 0.0380(19) 0.0171(14) 0.0021(13) -0.0033(13) 0.0015(15)
C14A 0.0284(19) 0.0383(19) 0.0299(17) 0.0032(14) 0.0015(15) -0.0015(15)
C15A 0.046(2) 0.0324(19) 0.0314(18) 0.0016(14) 0.0002(17) -0.0045(17)
C16A 0.041(2) 0.0380(19) 0.0214(15) 0.0045(13) -0.0015(15) 0.0040(17)
C17A 0.029(2) 0.050(2) 0.0302(17) 0.0015(15) 0.0053(15) 0.0000(17)
C18A 0.0272(19) 0.0392(19) 0.0314(17) 0.0010(14) -0.0041(15) -0.0036(16)
C19A 0.063(3) 0.049(2) 0.0309(19) -0.0028(17) 0.006(2) 0.013(2)
S1B 0.0428(5) 0.0325(4) 0.0214(4) 0.0018(3) 0.0025(4) -0.0130(4)
O1B 0.0582(18) 0.0199(11) 0.0255(11) -0.0015(9) 0.0087(12) -0.0057(11)
O2B 0.0370(15) 0.0502(16) 0.0298(12) -0.0087(11) -0.0018(11) -0.0113(13)
O3B 0.079(2) 0.0386(15) 0.0282(13) 0.0084(11) 0.0065(14) -0.0237(15)
N1B 0.0476(18) 0.0199(13) 0.0228(12) 0.0022(10) 0.0007(13) -0.0076(13)
C1B 0.045(2) 0.0210(15) 0.0209(14) -0.0013(11) 0.0023(14) -0.0098(14)
C2B 0.055(3) 0.0231(18) 0.026(2) -0.0085(15) 0.010(2) -0.0111(19)
C3B 0.067(3) 0.0246(19) 0.043(2) -0.0116(18) 0.015(2) -0.006(2)
C4B 0.070(3) 0.0176(18) 0.056(3) -0.0033(17) 0.009(2) 0.001(2)
C5B 0.062(3) 0.0190(18) 0.040(2) -0.0015(16) 0.001(2) -0.007(2)
C6B 0.073(3) 0.034(2) 0.036(2) -0.0127(18) 0.007(2) -0.023(2)
C7B 0.044(3) 0.0240(17) 0.0207(18) -0.0054(13) 0.0063(19) -0.0064(17)
C8B 0.041(3) 0.026(2) 0.0216(19) 0.0009(15) 0.001(2) -0.002(2)
C9B 0.031(2) 0.0282(19) 0.026(2) -0.0032(18) -0.0030(19) -0.0054(18)
C10B 0.027(2) 0.0251(16) 0.0228(16) -0.0006(13) 0.0045(15) -0.0019(14)
C11B 0.030(3) 0.039(2) 0.020(2) -0.0015(17) 0.004(2) -0.0035(18)
C12B 0.033(2) 0.041(2) 0.024(3) -0.010(2) 0.006(2) -0.0149(17)
Cl1B 0.0331(12) 0.0330(4) 0.0299(7) 0.0062(5) 0.0034(7) -0.0064(8)
C13B 0.035(2) 0.0297(17) 0.0190(14) 0.0014(12) 0.0037(14) -0.0078(15)
C14B 0.041(2) 0.0358(19) 0.0248(16) 0.0034(13) -0.0077(16) 0.0003(17)
C15B 0.042(2) 0.0309(18) 0.0304(17) -0.0027(14) -0.0035(16) -0.0003(16)
C16B 0.040(2) 0.0388(19) 0.0189(15) -0.0015(13) 0.0002(15) -0.0110(17)
C17B 0.032(2) 0.044(2) 0.0320(18) 0.0026(15) -0.0048(16) -0.0002(17)
C18B 0.039(2) 0.0356(19) 0.0287(17) -0.0007(14) 0.0004(16) 0.0041(17)
C19B 0.057(3) 0.050(2) 0.0316(19) -0.0043(16) -0.0068(19) -0.018(2)
C2D 0.061(5) 0.023(4) 0.032(4) -0.009(4) 0.008(4) -0.012(4)
C3D 0.063(5) 0.021(4) 0.038(4) -0.012(4) 0.008(4) -0.007(4)
C4D 0.065(5) 0.023(4) 0.044(4) -0.009(4) 0.004(4) -0.004(4)
C5D 0.059(5) 0.019(5) 0.039(5) 0.001(5) 0.006(5) -0.001(5)
C6D 0.064(5) 0.022(4) 0.041(5) -0.008(4) 0.010(5) -0.003(5)
C7D 0.044(3) 0.0240(17) 0.0207(18) -0.0054(13) 0.0063(19) -0.0064(17)
C8D 0.041(3) 0.026(2) 0.0216(19) 0.0009(15) 0.001(2) -0.002(2)
C9D 0.031(2) 0.0282(19) 0.026(2) -0.0032(18) -0.0030(19) -0.0054(18)
C10D 0.027(2) 0.0251(16) 0.0228(16) -0.0006(13) 0.0045(15) -0.0019(14)
C11D 0.030(3) 0.039(2) 0.020(2) -0.0015(17) 0.004(2) -0.0035(18)
C12D 0.033(2) 0.041(2) 0.024(3) -0.010(2) 0.006(2) -0.0149(17)
Cl1D 0.0331(12) 0.0330(4) 0.0299(7) 0.0062(5) 0.0034(7) -0.0064(8)

loop_
_atom_type_symbol
_atom_type_description
_atom_type_scat_dispersion_real
_atom_type_scat_dispersion_imag
_atom_type_scat_source
C C 0.0181 0.0091 'International Tables Vol C Tables 4.2.6.8 and 6.1.1.4'
H H 0.0000 0.0000 'International Tables Vol C Tables 4.2.6.8 and 6.1.1.4'
N N 0.0311 0.0180 'International Tables Vol C Tables 4.2.6.8 and 6.1.1.4'
O O 0.0492 0.0322 'International Tables Vol C Tables 4.2.6.8 and 6.1.1.4'
S S 0.3331 0.5567 'International Tables Vol C Tables 4.2.6.8 and 6.1.1.4'
Cl Cl 0.3639 0.7018 'International Tables Vol C Tables 4.2.6.8 and 6.1.1.4'

loop_
_geom_angle_atom_site_label_1
_geom_angle_atom_site_label_2
_geom_angle_atom_site_label_3
_geom_angle
_geom_angle_site_symmetry_1
_geom_angle_site_symmetry_3
_geom_angle_publ_flag
O2A S1A O3A 118.32(18) . . ?
O2A S1A N1A 109.49(15) . . ?
O3A S1A N1A 104.46(16) . . ?
O2A S1A C13A 109.29(17) . . ?
O3A S1A C13A 108.42(16) . . ?
N1A S1A C13A 106.15(16) . . ?
C1A N1A C5A 124.5(3) . . ?
C1A N1A S1A 117.3(2) . . ?
C5A N1A S1A 117.8(2) . . ?
O1A C1A N1A 120.0(3) . . ?
O1A C1A C2A 121.7(3) . . ?
N1A C1A C2A 118.3(3) . . ?
C1A C2A C7A 115.4(3) . . ?
C1A C2A C6A 116.6(3) . . ?
C7A C2A C6A 118.9(3) . . ?
C1A C2A C3A 116.5(3) . . ?
C7A C2A C3A 118.8(3) . . ?
C6A C2A C3A 59.0(3) . . ?
C6A C3A C4A 121.9(4) . . ?
C6A C3A C2A 60.1(3) . . ?
C4A C3A C2A 117.4(3) . . ?
C6A C3A H3A 115.4 . . ?
C4A C3A H3A 115.4 . . ?
C2A C3A H3A 115.4 . . ?
C3A C4A C5A 112.4(4) . . ?
C3A C4A H4AA 109.1 . . ?
C5A C4A H4AA 109.1 . . ?
C3A C4A H4AB 109.1 . . ?
C5A C4A H4AB 109.1 . . ?
H4AA C4A H4AB 107.9 . . ?
N1A C5A C4A 109.9(3) . . ?
N1A C5A H5AA 109.7 . . ?
C4A C5A H5AA 109.7 . . ?
N1A C5A H5AB 109.7 . . ?
C4A C5A H5AB 109.7 . . ?
H5AA C5A H5AB 108.2 . . ?
C3A C6A C2A 60.9(2) . . ?
C3A C6A H6AA 117.7 . . ?
C2A C6A H6AA 117.7 . . ?
C3A C6A H6AB 117.7 . . ?
C2A C6A H6AB 117.7 . . ?
H6AA C6A H6AB 114.8 . . ?
C12A C7A C8A 117.9(3) . . ?
C12A C7A C2A 122.6(3) . . ?
C8A C7A C2A 119.5(3) . . ?
C9A C8A C7A 121.1(3) . . ?
C9A C8A H8A 119.4 . . ?
C7A C8A H8A 119.4 . . ?
C8A C9A C10A 119.6(3) . . ?
C8A C9A H9A 120.2 . . ?
C10A C9A H9A 120.2 . . ?
C9A C10A C11A 121.1(3) . . ?
C9A C10A Cl1A 119.0(3) . . ?
C11A C10A Cl1A 119.9(2) . . ?
C10A C11A C12A 119.1(3) . . ?
C10A C11A H11A 120.5 . . ?
C12A C11A H11A 120.5 . . ?
C11A C12A C7A 121.2(3) . . ?
C11A C12A H12A 119.4 . . ?
C7A C12A H12A 119.4 . . ?
C18A C13A C14A 121.3(3) . . ?
C18A C13A S1A 119.7(3) . . ?
C14A C13A S1A 118.7(3) . . ?
C15A C14A C13A 118.3(4) . . ?
C15A C14A H14A 120.8 . . ?
C13A C14A H14A 120.8 . . ?
C14A C15A C16A 121.9(4) . . ?
C14A C15A H15A 119.1 . . ?
C16A C15A H15A 119.1 . . ?
C15A C16A C17A 118.5(3) . . ?
C15A C16A C19A 121.7(4) . . ?
C17A C16A C19A 119.9(4) . . ?
C18A C17A C16A 120.4(4) . . ?
C18A C17A H17A 119.8 . . ?
C16A C17A H17A 119.8 . . ?
C13A C18A C17A 119.6(3) . . ?
C13A C18A H18A 120.2 . . ?
C17A C18A H18A 120.2 . . ?
C16A C19A H19A 109.5 . . ?
C16A C19A H19B 109.5 . . ?
H19A C19A H19B 109.5 . . ?
C16A C19A H19C 109.5 . . ?
H19A C19A H19C 109.5 . . ?
H19B C19A H19C 109.5 . . ?
O2B S1B O3B 117.93(19) . . ?
O2B S1B N1B 110.23(15) . . ?
O3B S1B N1B 104.34(17) . . ?
O2B S1B C13B 108.66(17) . . ?
O3B S1B C13B 108.28(16) . . ?
N1B S1B C13B 106.83(16) . . ?
C1B N1B C5B 123.8(3) . . ?
C1B N1B C5D 121.3(10) . . ?
C1B N1B S1B 116.7(2) . . ?
C5B N1B S1B 119.3(3) . . ?
C5D N1B S1B 118.9(12) . . ?
O1B C1B N1B 119.4(3) . . ?
O1B C1B C2B 122.0(3) . . ?
N1B C1B C2B 118.4(3) . . ?
O1B C1B C2D 127.2(7) . . ?
N1B C1B C2D 112.3(8) . . ?
C1B C2B C3B 116.5(4) . . ?
C1B C2B C7B 114.6(3) . . ?
C3B C2B C7B 120.2(4) . . ?
C1B C2B C6B 116.6(4) . . ?
C3B C2B C6B 57.4(4) . . ?
C7B C2B C6B 119.8(4) . . ?
C6B C3B C2B 62.4(4) . . ?
C6B C3B C4B 121.4(5) . . ?
C2B C3B C4B 116.9(4) . . ?
C6B C3B H3B 115.3 . . ?
C2B C3B H3B 115.3 . . ?
C4B C3B H3B 115.3 . . ?
C5B C4B C3B 112.6(5) . . ?
C5B C4B H4BA 109.1 . . ?
C3B C4B H4BA 109.1 . . ?
C5B C4B H4BB 109.1 . . ?
C3B C4B H4BB 109.1 . . ?
H4BA C4B H4BB 107.8 . . ?
N1B C5B C4B 109.9(4) . . ?
N1B C5B H5BA 109.7 . . ?
C4B C5B H5BA 109.7 . . ?
N1B C5B H5BB 109.7 . . ?
C4B C5B H5BB 109.7 . . ?
H5BA C5B H5BB 108.2 . . ?
C3B C6B C2B 60.2(3) . . ?
C3B C6B H6BA 117.7 . . ?
C2B C6B H6BA 117.7 . . ?
C3B C6B H6BB 117.7 . . ?
C2B C6B H6BB 117.7 . . ?
H6BA C6B H6BB 114.9 . . ?
C12B C7B C8B 119.7(4) . . ?
C12B C7B C2B 121.9(5) . . ?
C8B C7B C2B 118.4(4) . . ?
C7B C8B C9B 120.7(5) . . ?
C7B C8B H8B 119.6 . . ?
C9B C8B H8B 119.6 . . ?
C10B C9B C8B 118.5(5) . . ?
C10B C9B H9B 120.8 . . ?
C8B C9B H9B 120.8 . . ?
C11B C10B C9B 122.0(4) . . ?
C11B C10B Cl1B 119.5(4) . . ?
C9B C10B Cl1B 118.5(4) . . ?
C10B C11B C12B 117.9(5) . . ?
C10B C11B H11B 121.1 . . ?
C12B C11B H11B 121.1 . . ?
C7B C12B C11B 121.2(5) . . ?
C7B C12B H12B 119.4 . . ?
C11B C12B H12B 119.4 . . ?
C14B C13B C18B 121.6(3) . . ?
C14B C13B S1B 119.3(3) . . ?
C18B C13B S1B 119.0(3) . . ?
C13B C14B C15B 119.1(4) . . ?
C13B C14B H14B 120.4 . . ?
C15B C14B H14B 120.4 . . ?
C16B C15B C14B 120.4(4) . . ?
C16B C15B H15B 119.8 . . ?
C14B C15B H15B 119.8 . . ?
C17B C16B C15B 118.9(3) . . ?
C17B C16B C19B 121.4(4) . . ?
C15B C16B C19B 119.7(4) . . ?
C16B C17B C18B 122.4(4) . . ?
C16B C17B H17B 118.8 . . ?
C18B C17B H17B 118.8 . . ?
C17B C18B C13B 117.5(3) . . ?
C17B C18B H18B 121.3 . . ?
C13B C18B H18B 121.3 . . ?
C16B C19B H19D 109.5 . . ?
C16B C19B H19E 109.5 . . ?
H19D C19B H19E 109.5 . . ?
C16B C19B H19F 109.5 . . ?
H19D C19B H19F 109.5 . . ?
H19E C19B H19F 109.5 . . ?
C3D C2D C1B 119.0(16) . . ?
C3D C2D C7D 119.3(14) . . ?
C1B C2D C7D 111.5(10) . . ?
C3D C2D C6D 57.5(9) . . ?
C1B C2D C6D 127.8(17) . . ?
C7D C2D C6D 112.3(14) . . ?
C6D C3D C2D 63.3(10) . . ?
C6D C3D C4D 114.7(19) . . ?
C2D C3D C4D 114.6(16) . . ?
C6D C3D H3D 117.7 . . ?
C2D C3D H3D 117.7 . . ?
C4D C3D H3D 117.7 . . ?
C5D C4D C3D 112.2(17) . . ?
C5D C4D H4DA 109.2 . . ?
C3D C4D H4DA 109.2 . . ?
C5D C4D H4DB 109.2 . . ?
C3D C4D H4DB 109.2 . . ?
H4DA C4D H4DB 107.9 . . ?
C4D C5D N1B 113.7(16) . . ?
C4D C5D H5DA 108.8 . . ?
N1B C5D H5DA 108.8 . . ?
C4D C5D H5DB 108.8 . . ?
N1B C5D H5DB 108.8 . . ?
H5DA C5D H5DB 107.7 . . ?
C3D C6D C2D 59.2(9) . . ?
C3D C6D H6DA 117.9 . . ?
C2D C6D H6DA 117.9 . . ?
C3D C6D H6DB 117.9 . . ?
C2D C6D H6DB 117.9 . . ?
H6DA C6D H6DB 115.0 . . ?
C12D C7D C8D 118.9(17) . . ?
C12D C7D C2D 123(2) . . ?
C8D C7D C2D 118(2) . . ?
C7D C8D C9D 122(2) . . ?
C7D C8D H8D 119.2 . . ?
C9D C8D H8D 119.2 . . ?
C10D C9D C8D 118(2) . . ?
C10D C9D H9D 120.9 . . ?
C8D C9D H9D 120.9 . . ?
C11D C10D C9D 121.3(17) . . ?
C11D C10D Cl1D 121(2) . . ?
C9D C10D Cl1D 118(2) . . ?
C10D C11D C12D 118(2) . . ?
C10D C11D H11D 120.8 . . ?
C12D C11D H11D 120.8 . . ?
C7D C12D C11D 122(2) . . ?
C7D C12D H12D 119.2 . . ?
C11D C12D H12D 119.2 . . ?

loop_
_geom_bond_atom_site_label_1
_geom_bond_atom_site_label_2
_geom_bond_distance
_geom_bond_site_symmetry_2
_geom_bond_publ_flag
Cl1A C10A 1.749(3) . ?
S1A O2A 1.432(3) . ?
S1A O3A 1.433(2) . ?
S1A N1A 1.676(3) . ?
S1A C13A 1.758(4) . ?
O1A C1A 1.217(4) . ?
N1A C1A 1.390(4) . ?
N1A C5A 1.493(4) . ?
C1A C2A 1.484(4) . ?
C2A C7A 1.497(4) . ?
C2A C6A 1.517(4) . ?
C2A C3A 1.528(5) . ?
C3A C6A 1.500(7) . ?
C3A C4A 1.501(5) . ?
C3A H3A 1.0000 . ?
C4A C5A 1.508(6) . ?
C4A H4AA 0.9900 . ?
C4A H4AB 0.9900 . ?
C5A H5AA 0.9900 . ?
C5A H5AB 0.9900 . ?
C6A H6AA 0.9900 . ?
C6A H6AB 0.9900 . ?
C7A C12A 1.400(4) . ?
C7A C8A 1.404(5) . ?
C8A C9A 1.374(5) . ?
C8A H8A 0.9500 . ?
C9A C10A 1.381(5) . ?
C9A H9A 0.9500 . ?
C10A C11A 1.384(5) . ?
C11A C12A 1.384(5) . ?
C11A H11A 0.9500 . ?
C12A H12A 0.9500 . ?
C13A C18A 1.382(5) . ?
C13A C14A 1.391(5) . ?
C14A C15A 1.383(5) . ?
C14A H14A 0.9500 . ?
C15A C16A 1.391(6) . ?
C15A H15A 0.9500 . ?
C16A C17A 1.400(5) . ?
C16A C19A 1.503(5) . ?
C17A C18A 1.387(5) . ?
C17A H17A 0.9500 . ?
C18A H18A 0.9500 . ?
C19A H19A 0.9800 . ?
C19A H19B 0.9800 . ?
C19A H19C 0.9800 . ?
S1B O2B 1.423(3) . ?
S1B O3B 1.438(2) . ?
S1B N1B 1.679(3) . ?
S1B C13B 1.759(3) . ?
O1B C1B 1.215(4) . ?
N1B C1B 1.408(4) . ?
N1B C5B 1.485(5) . ?
N1B C5D 1.505(17) . ?
C1B C2B 1.487(5) . ?
C1B C2D 1.518(16) . ?
C2B C3B 1.504(6) . ?
C2B C7B 1.508(5) . ?
C2B C6B 1.535(6) . ?
C3B C6B 1.459(9) . ?
C3B C4B 1.515(6) . ?
C3B H3B 1.0000 . ?
C4B C5B 1.501(8) . ?
C4B H4BA 0.9900 . ?
C4B H4BB 0.9900 . ?
C5B H5BA 0.9900 . ?
C5B H5BB 0.9900 . ?
C6B H6BA 0.9900 . ?
C6B H6BB 0.9900 . ?
C7B C12B 1.374(6) . ?
C7B C8B 1.378(6) . ?
C8B C9B 1.393(5) . ?
C8B H8B 0.9500 . ?
C9B C10B 1.385(5) . ?
C9B H9B 0.9500 . ?
C10B C11B 1.382(6) . ?
C10B Cl1B 1.745(4) . ?
C11B C12B 1.398(6) . ?
C11B H11B 0.9500 . ?
C12B H12B 0.9500 . ?
C13B C14B 1.377(5) . ?
C13B C18B 1.390(5) . ?
C14B C15B 1.390(5) . ?
C14B H14B 0.9500 . ?
C15B C16B 1.382(6) . ?
C15B H15B 0.9500 . ?
C16B C17B 1.373(5) . ?
C16B C19B 1.511(5) . ?
C17B C18B 1.382(5) . ?
C17B H17B 0.9500 . ?
C18B H18B 0.9500 . ?
C19B H19D 0.9800 . ?
C19B H19E 0.9800 . ?
C19B H19F 0.9800 . ?
C2D C3D 1.506(17) . ?
C2D C7D 1.520(15) . ?
C2D C6D 1.566(18) . ?
C3D C6D 1.48(2) . ?
C3D C4D 1.514(17) . ?
C3D H3D 1.0000 . ?
C4D C5D 1.503(18) . ?
C4D H4DA 0.9900 . ?
C4D H4DB 0.9900 . ?
C5D H5DA 0.9900 . ?
C5D H5DB 0.9900 . ?
C6D H6DA 0.9900 . ?
C6D H6DB 0.9900 . ?
C7D C12D 1.365(17) . ?
C7D C8D 1.375(17) . ?
C8D C9D 1.390(17) . ?
C8D H8D 0.9500 . ?
C9D C10D 1.387(17) . ?
C9D H9D 0.9500 . ?
C10D C11D 1.380(17) . ?
C10D Cl1D 1.746(16) . ?
C11D C12D 1.393(17) . ?
C11D H11D 0.9500 . ?
C12D H12D 0.9500 . ?

loop_
_geom_torsion_atom_site_label_1
_geom_torsion_atom_site_label_2
_geom_torsion_atom_site_label_3
_geom_torsion_atom_site_label_4
_geom_torsion
_geom_torsion_site_symmetry_1
_geom_torsion_site_symmetry_2
_geom_torsion_site_symmetry_3
_geom_torsion_site_symmetry_4
_geom_torsion_publ_flag
O2A S1A N1A C1A -55.9(3) . . . . ?
O3A S1A N1A C1A 176.4(3) . . . . ?
C13A S1A N1A C1A 61.9(3) . . . . ?
O2A S1A N1A C5A 117.5(3) . . . . ?
O3A S1A N1A C5A -10.2(3) . . . . ?
C13A S1A N1A C5A -124.7(3) . . . . ?
C5A N1A C1A O1A 175.4(3) . . . . ?
S1A N1A C1A O1A -11.7(4) . . . . ?
C5A N1A C1A C2A -4.8(5) . . . . ?
S1A N1A C1A C2A 168.1(2) . . . . ?
O1A C1A C2A C7A -16.5(5) . . . . ?
N1A C1A C2A C7A 163.7(3) . . . . ?
O1A C1A C2A C6A 130.3(4) . . . . ?
N1A C1A C2A C6A -49.5(5) . . . . ?
O1A C1A C2A C3A -162.9(3) . . . . ?
N1A C1A C2A C3A 17.3(5) . . . . ?
C1A C2A C3A C6A -106.5(3) . . . . ?
C7A C2A C3A C6A 108.3(3) . . . . ?
C1A C2A C3A C4A 6.3(5) . . . . ?
C7A C2A C3A C4A -138.9(4) . . . . ?
C6A C2A C3A C4A 112.8(5) . . . . ?
C6A C3A C4A C5A 28.9(5) . . . . ?
C2A C3A C4A C5A -41.3(5) . . . . ?
C1A N1A C5A C4A -30.1(5) . . . . ?
S1A N1A C5A C4A 157.0(3) . . . . ?
C3A C4A C5A N1A 51.3(4) . . . . ?
C4A C3A C6A C2A -105.5(4) . . . . ?
C1A C2A C6A C3A 106.4(3) . . . . ?
C7A C2A C6A C3A -108.1(4) . . . . ?
C1A C2A C7A C12A 104.8(4) . . . . ?
C6A C2A C7A C12A -41.2(5) . . . . ?
C3A C2A C7A C12A -109.6(4) . . . . ?
C1A C2A C7A C8A -75.7(4) . . . . ?
C6A C2A C7A C8A 138.3(4) . . . . ?
C3A C2A C7A C8A 69.8(4) . . . . ?
C12A C7A C8A C9A 1.2(5) . . . . ?
C2A C7A C8A C9A -178.3(3) . . . . ?
C7A C8A C9A C10A -0.6(5) . . . . ?
C8A C9A C10A C11A -0.3(5) . . . . ?
C8A C9A C10A Cl1A 179.8(3) . . . . ?
C9A C10A C11A C12A 0.5(5) . . . . ?
Cl1A C10A C11A C12A -179.6(3) . . . . ?
C10A C11A C12A C7A 0.1(5) . . . . ?
C8A C7A C12A C11A -0.9(5) . . . . ?
C2A C7A C12A C11A 178.5(3) . . . . ?
O2A S1A C13A C18A -179.6(3) . . . . ?
O3A S1A C13A C18A -49.3(3) . . . . ?
N1A S1A C13A C18A 62.4(3) . . . . ?
O2A S1A C13A C14A -5.2(3) . . . . ?
O3A S1A C13A C14A 125.0(3) . . . . ?
N1A S1A C13A C14A -123.2(3) . . . . ?
C18A C13A C14A C15A 1.3(5) . . . . ?
S1A C13A C14A C15A -172.9(3) . . . . ?
C13A C14A C15A C16A -0.8(5) . . . . ?
C14A C15A C16A C17A -0.5(5) . . . . ?
C14A C15A C16A C19A 179.5(4) . . . . ?
C15A C16A C17A C18A 1.4(5) . . . . ?
C19A C16A C17A C18A -178.6(3) . . . . ?
C14A C13A C18A C17A -0.5(5) . . . . ?
S1A C13A C18A C17A 173.7(3) . . . . ?
C16A C17A C18A C13A -0.9(5) . . . . ?
O2B S1B N1B C1B 57.9(3) . . . . ?
O3B S1B N1B C1B -174.5(3) . . . . ?
C13B S1B N1B C1B -60.0(3) . . . . ?
O2B S1B N1B C5B -118.2(4) . . . . ?
O3B S1B N1B C5B 9.4(4) . . . . ?
C13B S1B N1B C5B 123.9(4) . . . . ?
O2B S1B N1B C5D -102.5(16) . . . . ?
O3B S1B N1B C5D 25.1(16) . . . . ?
C13B S1B N1B C5D 139.6(16) . . . . ?
C5B N1B C1B O1B -176.3(4) . . . . ?
C5D N1B C1B O1B 167.7(19) . . . . ?
S1B N1B C1B O1B 7.8(5) . . . . ?
C5B N1B C1B C2B 8.0(6) . . . . ?
S1B N1B C1B C2B -167.9(3) . . . . ?
C5D N1B C1B C2D -23(2) . . . . ?
S1B N1B C1B C2D 176.7(12) . . . . ?
O1B C1B C2B C3B 165.7(5) . . . . ?
N1B C1B C2B C3B -18.7(7) . . . . ?
O1B C1B C2B C7B 18.0(7) . . . . ?
N1B C1B C2B C7B -166.5(4) . . . . ?
O1B C1B C2B C6B -129.3(5) . . . . ?
N1B C1B C2B C6B 46.3(6) . . . . ?
C1B C2B C3B C6B 106.0(5) . . . . ?
C7B C2B C3B C6B -108.1(5) . . . . ?
C1B C2B C3B C4B -7.1(8) . . . . ?
C7B C2B C3B C4B 138.8(5) . . . . ?
C6B C2B C3B C4B -113.2(6) . . . . ?
C6B C3B C4B C5B -29.4(6) . . . . ?
C2B C3B C4B C5B 43.2(7) . . . . ?
C1B N1B C5B C4B 27.7(6) . . . . ?
S1B N1B C5B C4B -156.5(3) . . . . ?
C3B C4B C5B N1B -51.6(5) . . . . ?
C4B C3B C6B C2B 106.2(5) . . . . ?
C1B C2B C6B C3B -105.7(5) . . . . ?
C7B C2B C6B C3B 108.7(5) . . . . ?
C1B C2B C7B C12B -107.7(6) . . . . ?
C3B C2B C7B C12B 105.8(7) . . . . ?
C6B C2B C7B C12B 38.5(8) . . . . ?
C1B C2B C7B C8B 74.0(6) . . . . ?
C3B C2B C7B C8B -72.5(6) . . . . ?
C6B C2B C7B C8B -139.8(6) . . . . ?
C12B C7B C8B C9B -1.4(8) . . . . ?
C2B C7B C8B C9B 177.0(5) . . . . ?
C7B C8B C9B C10B 0.6(10) . . . . ?
C8B C9B C10B C11B 1.4(14) . . . . ?
C8B C9B C10B Cl1B -179.8(6) . . . . ?
C9B C10B C11B C12B -2.5(14) . . . . ?
Cl1B C10B C11B C12B 178.7(7) . . . . ?
C8B C7B C12B C11B 0.2(10) . . . . ?
C2B C7B C12B C11B -178.0(6) . . . . ?
C10B C11B C12B C7B 1.7(13) . . . . ?
O2B S1B C13B C14B 4.3(3) . . . . ?
O3B S1B C13B C14B -124.9(3) . . . . ?
N1B S1B C13B C14B 123.2(3) . . . . ?
O2B S1B C13B C18B 179.5(3) . . . . ?
O3B S1B C13B C18B 50.3(3) . . . . ?
N1B S1B C13B C18B -61.6(3) . . . . ?
C18B C13B C14B C15B -1.6(5) . . . . ?
S1B C13B C14B C15B 173.5(3) . . . . ?
C13B C14B C15B C16B 0.5(5) . . . . ?
C14B C15B C16B C17B 1.1(5) . . . . ?
C14B C15B C16B C19B -179.3(3) . . . . ?
C15B C16B C17B C18B -1.5(6) . . . . ?
C19B C16B C17B C18B 178.9(3) . . . . ?
C16B C17B C18B C13B 0.4(5) . . . . ?
C14B C13B C18B C17B 1.2(5) . . . . ?
S1B C13B C18B C17B -173.9(3) . . . . ?
O1B C1B C2D C3D -151.0(15) . . . . ?
N1B C1B C2D C3D 41(2) . . . . ?
O1B C1B C2D C7D -6(2) . . . . ?
N1B C1B C2D C7D -173.9(16) . . . . ?
O1B C1B C2D C6D 139.3(16) . . . . ?
N1B C1B C2D C6D -29(2) . . . . ?
C1B C2D C3D C6D -119(2) . . . . ?
C7D C2D C3D C6D 99(2) . . . . ?
C1B C2D C3D C4D -12(3) . . . . ?
C7D C2D C3D C4D -154(2) . . . . ?
C6D C2D C3D C4D 107(2) . . . . ?
C6D C3D C4D C5D 37(3) . . . . ?
C2D C3D C4D C5D -33(3) . . . . ?
C3D C4D C5D N1B 50(3) . . . . ?
C1B N1B C5D C4D -21(4) . . . . ?
S1B N1B C5D C4D 138(2) . . . . ?
C4D C3D C6D C2D -106.3(19) . . . . ?
C1B C2D C6D C3D 103(2) . . . . ?
C7D C2D C6D C3D -111.4(19) . . . . ?
C3D C2D C7D C12D 65(3) . . . . ?
C1B C2D C7D C12D -80(3) . . . . ?
C6D C2D C7D C12D 129(3) . . . . ?
C3D C2D C7D C8D -115(3) . . . . ?
C1B C2D C7D C8D 100(3) . . . . ?
C6D C2D C7D C8D -51(3) . . . . ?
C12D C7D C8D C9D 1(3) . . . . ?
C2D C7D C8D C9D -180(2) . . . . ?
C7D C8D C9D C10D -2(5) . . . . ?
C8D C9D C10D C11D 2(7) . . . . ?
C8D C9D C10D Cl1D 180(3) . . . . ?
C9D C10D C11D C12D -2(8) . . . . ?
Cl1D C10D C11D C12D -180(4) . . . . ?
C8D C7D C12D C11D 0(5) . . . . ?
C2D C7D C12D C11D -180(3) . . . . ?
C10D C11D C12D C7D 1(7) . . . . ?
